data_7030963
loop_
_publ_author_name
'Artyushin, Oleg I.'
'Odinets, Irina L.'
'Matveeva, Ekaterina V.'
'Vologzhanina, Anna V.'
'Varzatskii, Oleg A.'
'Lyubimov, Sergey E.'
'Voloshin, Yan Z.'

_publ_section_title
;
 Clathrochelates meet phosphorus: thiophosphorylation of Fe(ii)
 dichloroclathrochelate precursor, synthesis of N,S-donor macrobicyclic
 ligands and their Pd(ii) complexes as potent catalysts of Suzuki
 cross-coupling reaction.
;
_journal_issue 25
_journal_name_full 'Dalton transactions (Cambridge, England : 2003)'
_journal_page_first 9677
_journal_page_last 9689
_journal_paper_doi 10.1039/c3dt53590h
_journal_volume 43
_journal_year 2014
_chemical_formula_moiety 'C48 H36 B2 Cl F2 Fe N8 O6 P Pd S, C H2 Cl2, 0.5(H2 O) '
_chemical_formula_sum 'C49 H39 B2 Cl3 F2 Fe N8 O6.5 P Pd S'
_chemical_formula_weight 1235.13
_chemical_name_systematic
;
 ? 
;
_space_group_IT_number 14
_symmetry_cell_setting monoclinic
_symmetry_space_group_name_Hall '-P 2ybc'
_symmetry_space_group_name_H-M 'P 1 21/c 1'
_atom_sites_solution_hydrogens geom
_atom_sites_solution_primary direct
_atom_sites_solution_secondary difmap
_audit_creation_method SHELXL-97
_cell_angle_alpha 90.00
_cell_angle_beta 94.570(10)
_cell_angle_gamma 90.00
_cell_formula_units_Z 4
_cell_length_a 17.304(8)
_cell_length_b 12.319(7)
_cell_length_c 25.949(16)
_cell_measurement_reflns_used 945
_cell_measurement_temperature 100(2)
_cell_measurement_theta_max 21.00
_cell_measurement_theta_min 2.28
_cell_volume 5514(5)
_computing_cell_refinement 'APEX2 (Bruker, 2005)'
_computing_data_collection 'APEX2 (Bruker, 2005)'
_computing_data_reduction 'APEX2 (Bruker, 2005)'
_computing_molecular_graphics 'SHELXTL ver. 5.1 (Sheldrick, 2008)'
_computing_publication_material 'SHELXTL ver. 5.1 (Sheldrick, 2008)'
_computing_structure_refinement 'SHELXTL ver. 5.1 (Sheldrick, 2008)'
_computing_structure_solution 'SHELXTL ver. 5.1 (Sheldrick, 2008)'
_diffrn_ambient_temperature 100(2)
_diffrn_measured_fraction_theta_full 0.998
_diffrn_measured_fraction_theta_max 0.998
_diffrn_measurement_device_type 'Bruker APEX-II CCD'
_diffrn_measurement_method '\w scans'
_diffrn_radiation_monochromator graphite
_diffrn_radiation_source 'fine-focus sealed tube'
_diffrn_radiation_type MoK\a
_diffrn_radiation_wavelength 0.71073
_diffrn_reflns_av_R_equivalents 0.1609
_diffrn_reflns_av_sigmaI/netI 0.1492
_diffrn_reflns_limit_h_max 18
_diffrn_reflns_limit_h_min -21
_diffrn_reflns_limit_k_max 15
_diffrn_reflns_limit_k_min -15
_diffrn_reflns_limit_l_max 31
_diffrn_reflns_limit_l_min -32
_diffrn_reflns_number 41061
_diffrn_reflns_theta_full 26.00
_diffrn_reflns_theta_max 26.00
_diffrn_reflns_theta_min 2.03
_diffrn_standards_number 0
_exptl_absorpt_coefficient_mu 0.863
_exptl_absorpt_correction_T_max 0.9581
_exptl_absorpt_correction_T_min 0.7941
_exptl_absorpt_correction_type multi-scan
_exptl_absorpt_process_details 'SADABS (Sheldrick, 1998)'
_exptl_crystal_colour brown
_exptl_crystal_density_diffrn 1.488
_exptl_crystal_density_method 'not measured'
_exptl_crystal_description needle
_exptl_crystal_F_000 2492
_exptl_crystal_size_max 0.28
_exptl_crystal_size_mid 0.06
_exptl_crystal_size_min 0.05
_refine_diff_density_max 2.357
_refine_diff_density_min -1.447
_refine_diff_density_rms 0.175
_refine_ls_extinction_method none
_refine_ls_goodness_of_fit_ref 1.003
_refine_ls_hydrogen_treatment constr
_refine_ls_matrix_type full
_refine_ls_number_parameters 594
_refine_ls_number_reflns 10808
_refine_ls_number_restraints 34
_refine_ls_restrained_S_all 1.003
_refine_ls_R_factor_all 0.1607
_refine_ls_R_factor_gt 0.0822
_refine_ls_shift/su_max 0.006
_refine_ls_shift/su_mean 0.000
_refine_ls_structure_factor_coef Fsqd
_refine_ls_weighting_details 'calc w=1/[\s^2^(Fo^2^)+(0.0500P)^2^+80.0000P] where P=(Fo^2^+2Fc^2^)/3'
_refine_ls_weighting_scheme calc
_refine_ls_wR_factor_gt 0.1867
_refine_ls_wR_factor_ref 0.2209
_reflns_number_gt 5776
_reflns_number_total 10808
_reflns_threshold_expression I>2\s(I)
_cod_data_source_file c3dt53590h2.cif
_cod_data_source_block 6c
_cod_depositor_comments
;
The following automatic conversions were performed:

'_symmetry_cell_setting' value 'Monoclinic' changed to 'monoclinic'
according to
/usr/data/users/saulius/crontab/automatic-downloads/rss-feeds/RSC/lib/dictionaries/cif_core.dic
dictionary named 'cif_core.dic' version 2.4.2 from 2011-04-26.

Automatic conversion script
Id: cif_fix_values 2281 2013-09-26 08:29:07Z andrius 

 Adding full bibliography for 7030958--7030964.cif.
;
_cod_original_sg_symbol_H-M 'P 21/c'
_cod_original_formula_sum 'C49 H39 B2 Cl3 F2 Fe N8 O6.50 P Pd S'
_cod_database_code 7030963

loop_
_symmetry_equiv_pos_as_xyz
'x, y, z'
'-x, y+1/2, -z+1/2'
'-x, -y, -z'
'x, -y-1/2, z-1/2'

loop_
_atom_site_label
_atom_site_type_symbol
_atom_site_fract_x
_atom_site_fract_y
_atom_site_fract_z
_atom_site_U_iso_or_equiv
_atom_site_adp_type
_atom_site_occupancy
_atom_site_symmetry_multiplicity
_atom_site_calc_flag
_atom_site_refinement_flags
_atom_site_disorder_assembly
_atom_site_disorder_group
Pd1 Pd 0.45153(5) 0.83327(6) 0.04814(3) 0.0256(2) Uani 1 1 d . . .
Fe1 Fe 0.23419(7) 0.94882(10) 0.19073(5) 0.0157(3) Uani 1 1 d . . .
P1 P 0.43459(14) 0.7300(2) 0.16067(9) 0.0219(5) Uani 1 1 d . . .
S1 S 0.52332(15) 0.7723(2) 0.12045(10) 0.0309(6) Uani 1 1 d . . .
Cl1 Cl 0.49944(19) 0.7071(2) -0.00667(11) 0.0438(7) Uani 1 1 d . . .
F1 F 0.2903(3) 0.7094(4) 0.3090(2) 0.0270(13) Uani 1 1 d . . .
F2 F 0.1790(3) 1.1892(4) 0.07175(19) 0.0243(12) Uani 1 1 d . . .
O1 O 0.3079(4) 0.7520(5) 0.2240(2) 0.0207(14) Uani 1 1 d . . .
O2 O 0.2800(3) 1.0882(5) 0.1088(2) 0.0214(14) Uani 1 1 d . . .
O3 O 0.1855(3) 0.7857(5) 0.2615(2) 0.0191(14) Uani 1 1 d . . .
O4 O 0.1473(4) 1.0167(5) 0.0972(2) 0.0204(14) Uani 1 1 d . . .
O5 O 0.3012(4) 0.8906(5) 0.2913(2) 0.0225(14) Uani 1 1 d . . .
O6 O 0.1802(3) 1.1621(5) 0.1596(2) 0.0202(13) Uani 1 1 d . . .
N1 N 0.3040(4) 0.8329(6) 0.1879(3) 0.0165(15) Uani 1 1 d . . .
N2 N 0.3012(4) 0.9985(6) 0.1403(3) 0.0176(16) Uani 1 1 d . . .
N3 N 0.1638(4) 0.8478(5) 0.2185(3) 0.0159(16) Uani 1 1 d . . .
N4 N 0.1520(4) 0.9428(6) 0.1367(3) 0.0173(16) Uani 1 1 d . . .
N5 N 0.2762(4) 0.9751(6) 0.2594(3) 0.0210(17) Uani 1 1 d . . .
N6 N 0.2067(4) 1.0967(6) 0.2000(3) 0.0165(16) Uani 1 1 d . . .
N7 N 0.4060(5) 0.9500(6) 0.0884(3) 0.0226(18) Uani 1 1 d . . .
N8 N 0.3960(5) 0.9188(6) -0.0107(3) 0.0243(18) Uani 1 1 d . . .
C1 C 0.3601(5) 0.8347(7) 0.1570(3) 0.0183(19) Uani 1 1 d . . .
C2 C 0.3564(5) 0.9350(7) 0.1243(3) 0.0173(19) Uani 1 1 d U . .
C3 C 0.1025(5) 0.8170(7) 0.1899(3) 0.0183(19) Uani 1 1 d . . .
C4 C 0.0909(5) 0.8841(7) 0.1434(3) 0.0150(18) Uani 1 1 d . . .
C5 C 0.2634(5) 1.0681(7) 0.2812(3) 0.0145(18) Uani 1 1 d . . .
C6 C 0.2300(5) 1.1452(7) 0.2440(3) 0.0171(19) Uani 1 1 d . . .
C7 C 0.0528(3) 0.7228(4) 0.2002(2) 0.021(2) Uani 1 1 d G . .
C8 C 0.0278(4) 0.6552(5) 0.15933(18) 0.034(3) Uani 1 1 d G . .
H8A H 0.0433 0.6691 0.1256 0.041 Uiso 1 1 calc R . .
C9 C -0.0199(4) 0.5673(5) 0.1678(2) 0.043(3) Uani 1 1 d G . .
H9A H -0.0370 0.5211 0.1398 0.051 Uiso 1 1 calc R . .
C10 C -0.0426(4) 0.5470(5) 0.2170(3) 0.042(3) Uani 1 1 d G . .
H10A H -0.0752 0.4869 0.2228 0.050 Uiso 1 1 calc R . .
C11 C -0.0176(4) 0.6146(5) 0.2579(2) 0.034(3) Uani 1 1 d G . .
H11A H -0.0331 0.6007 0.2916 0.041 Uiso 1 1 calc R . .
C12 C 0.0302(4) 0.7025(5) 0.24946(19) 0.027(2) Uani 1 1 d G . .
H12A H 0.0473 0.7487 0.2774 0.033 Uiso 1 1 calc R . .
C13 C 0.0162(3) 0.8920(5) 0.1113(2) 0.021(2) Uani 1 1 d G . .
C14 C -0.0513(3) 0.9081(6) 0.13598(17) 0.027(2) Uani 1 1 d G . .
H14A H -0.0492 0.9111 0.1726 0.032 Uiso 1 1 calc R . .
C15 C -0.1218(3) 0.9199(6) 0.1070(2) 0.037(3) Uani 1 1 d G . .
H15A H -0.1680 0.9310 0.1238 0.044 Uiso 1 1 calc R . .
C16 C -0.1249(3) 0.9156(6) 0.0533(2) 0.036(3) Uani 1 1 d G . .
H16A H -0.1731 0.9237 0.0335 0.044 Uiso 1 1 calc R . .
C17 C -0.0574(4) 0.8994(6) 0.02868(17) 0.034(3) Uani 1 1 d G . .
H17A H -0.0595 0.8965 -0.0080 0.041 Uiso 1 1 calc R . .
C18 C 0.0132(3) 0.8876(6) 0.0577(2) 0.028(2) Uani 1 1 d G . .
H18A H 0.0593 0.8766 0.0408 0.034 Uiso 1 1 calc R . .
C19 C 0.2745(4) 1.0877(5) 0.33790(16) 0.025(2) Uani 1 1 d G . .
C20 C 0.2174(3) 1.1453(5) 0.3610(2) 0.033(3) Uani 1 1 d G . .
H20A H 0.1751 1.1758 0.3402 0.039 Uiso 1 1 calc R . .
C21 C 0.2222(4) 1.1584(5) 0.4143(2) 0.044(3) Uani 1 1 d G . .
H21A H 0.1832 1.1977 0.4301 0.052 Uiso 1 1 calc R . .
C22 C 0.2841(4) 1.1139(6) 0.44463(16) 0.038(3) Uani 1 1 d G . .
H22A H 0.2873 1.1228 0.4811 0.046 Uiso 1 1 calc R . .
C23 C 0.3412(4) 1.0563(5) 0.4216(2) 0.036(3) Uani 1 1 d G . .
H23A H 0.3835 1.0258 0.4423 0.043 Uiso 1 1 calc R . .
C24 C 0.3364(3) 1.0432(5) 0.3682(2) 0.029(2) Uani 1 1 d G . .
H24A H 0.3755 1.0039 0.3525 0.034 Uiso 1 1 calc R . .
C25 C 0.2271(3) 1.2632(3) 0.2517(2) 0.023(2) Uani 1 1 d G . .
C26 C 0.2921(3) 1.3156(5) 0.2748(2) 0.029(2) Uani 1 1 d G . .
H26A H 0.3374 1.2751 0.2853 0.035 Uiso 1 1 calc R . .
C27 C 0.2908(4) 1.4271(5) 0.2826(3) 0.038(3) Uani 1 1 d G . .
H27A H 0.3352 1.4629 0.2984 0.046 Uiso 1 1 calc R . .
C28 C 0.2245(4) 1.4863(3) 0.2673(3) 0.043(3) Uani 1 1 d G . .
H28A H 0.2236 1.5626 0.2727 0.052 Uiso 1 1 calc R . .
C29 C 0.1596(3) 1.4340(4) 0.2443(3) 0.034(3) Uani 1 1 d G . .
H29A H 0.1143 1.4744 0.2338 0.041 Uiso 1 1 calc R . .
C30 C 0.1609(3) 1.3224(5) 0.2365(2) 0.027(2) Uani 1 1 d G . .
H30A H 0.1165 1.2866 0.2207 0.032 Uiso 1 1 calc R . .
C31 C 0.4711(6) 0.7213(6) 0.2273(2) 0.0631(17) Uani 1 1 d G . .
C32 C 0.4837(6) 0.6220(5) 0.2521(3) 0.0631(17) Uani 1 1 d G . .
H32A H 0.4731 0.5563 0.2336 0.076 Uiso 1 1 calc R . .
C33 C 0.5116(6) 0.6188(5) 0.3037(3) 0.0631(17) Uani 1 1 d G . .
H33A H 0.5202 0.5510 0.3207 0.076 Uiso 1 1 calc R . .
C34 C 0.5271(6) 0.7149(6) 0.3307(2) 0.0631(17) Uani 1 1 d G . .
H34A H 0.5462 0.7127 0.3660 0.076 Uiso 1 1 calc R . .
C35 C 0.5146(6) 0.8141(5) 0.3060(3) 0.0631(17) Uani 1 1 d G . .
H35A H 0.5252 0.8798 0.3244 0.076 Uiso 1 1 calc R . .
C36 C 0.4866(6) 0.8173(5) 0.2543(3) 0.0631(17) Uani 1 1 d G . .
H36A H 0.4781 0.8852 0.2374 0.076 Uiso 1 1 calc R . .
C37 C 0.3916(4) 0.6026(4) 0.1386(2) 0.024(2) Uani 1 1 d G . .
C38 C 0.4186(4) 0.5552(5) 0.0948(2) 0.037(3) Uani 1 1 d G . .
H38A H 0.4585 0.5895 0.0777 0.044 Uiso 1 1 calc R . .
C39 C 0.3873(4) 0.4575(5) 0.0762(2) 0.039(3) Uani 1 1 d G . .
H39A H 0.4058 0.4251 0.0463 0.046 Uiso 1 1 calc R . .
C40 C 0.3289(4) 0.4073(4) 0.1013(3) 0.035(3) Uani 1 1 d G . .
H40A H 0.3075 0.3406 0.0886 0.041 Uiso 1 1 calc R . .
C41 C 0.3019(4) 0.4547(5) 0.1451(3) 0.054(4) Uani 1 1 d G . .
H41A H 0.2620 0.4204 0.1622 0.065 Uiso 1 1 calc R . .
C42 C 0.3332(4) 0.5524(5) 0.1637(2) 0.045(3) Uani 1 1 d G . .
H42A H 0.3147 0.5848 0.1936 0.054 Uiso 1 1 calc R . .
C43 C 0.4092(6) 1.0496(8) 0.0572(4) 0.028(2) Uani 1 1 d . . .
H43A H 0.4629 1.0780 0.0591 0.034 Uiso 1 1 calc R . .
H43B H 0.3753 1.1060 0.0706 0.034 Uiso 1 1 calc R . .
C44 C 0.3824(5) 1.0224(8) 0.0025(4) 0.027(2) Uani 1 1 d . . .
C45 C 0.3489(6) 1.0948(8) -0.0326(4) 0.030(2) Uani 1 1 d . . .
H45A H 0.3408 1.1678 -0.0226 0.035 Uiso 1 1 calc R . .
C46 C 0.3270(6) 1.0625(8) -0.0819(4) 0.030(2) Uani 1 1 d . . .
H46A H 0.3041 1.1122 -0.1066 0.036 Uiso 1 1 calc R . .
C47 C 0.3391(6) 0.9544(9) -0.0950(4) 0.036(3) Uani 1 1 d . . .
H47A H 0.3237 0.9292 -0.1288 0.043 Uiso 1 1 calc R . .
C48 C 0.3729(6) 0.8857(9) -0.0594(4) 0.033(2) Uani 1 1 d . . .
H48A H 0.3807 0.8121 -0.0687 0.039 Uiso 1 1 calc R . .
B1 B 0.2701(7) 0.7844(8) 0.2717(4) 0.021(2) Uani 1 1 d . . .
B2 B 0.1971(6) 1.1132(8) 0.1089(4) 0.017(2) Uani 1 1 d . . .
C1S C 0.1279(7) 0.7862(12) -0.1135(8) 0.029(5) Uani 0.50 1 d PDU A 1
H1SA H 0.1375 0.8167 -0.1477 0.034 Uiso 0.50 1 calc PR A 1
H1SB H 0.1553 0.8322 -0.0866 0.034 Uiso 0.50 1 calc PR A 1
Cl2 Cl 0.1646(4) 0.6548(5) -0.1087(2) 0.0529(12) Uani 0.50 1 d PD A 1
Cl3 Cl 0.0281(4) 0.7885(5) -0.1059(2) 0.0529(12) Uani 0.50 1 d PD A 1
Cl4 Cl 0.2243(4) 0.8118(8) 0.0292(3) 0.088(3) Uani 0.50 1 d PD B 2
Cl5A Cl 0.1983(7) 0.6689(16) 0.0862(6) 0.088(3) Uani 0.25 1 d PD B 2
Cl5B Cl 0.1578(7) 0.5828(15) 0.0333(7) 0.088(3) Uani 0.25 1 d PD B 2
C2S C 0.2355(14) 0.6711(10) 0.0256(7) 0.076(9) Uani 0.50 1 d PDU B 2
H2SA H 0.2882 0.6471 0.0250 0.091 Uiso 0.50 1 d PR B 2
H2SB H 0.2025 0.6374 -0.0013 0.091 Uiso 0.50 1 d PR B 2
O1W O -0.0320(15) 0.590(2) 0.0187(9) 0.107(8) Uani 0.50 1 d PU C 2
H1W H 0.0063 0.5853 0.0234 0.160 Uiso 0.50 1 d PR C 2
H2W H -0.0548 0.5514 0.0076 0.160 Uiso 0.50 1 d PR C 2

loop_
_atom_site_aniso_label
_atom_site_aniso_U_11
_atom_site_aniso_U_22
_atom_site_aniso_U_33
_atom_site_aniso_U_23
_atom_site_aniso_U_13
_atom_site_aniso_U_12
Pd1 0.0258(4) 0.0278(4) 0.0235(4) -0.0001(4) 0.0041(3) 0.0063(4)
Fe1 0.0186(7) 0.0114(6) 0.0166(6) 0.0006(5) -0.0013(5) 0.0003(5)
P1 0.0213(13) 0.0226(13) 0.0212(13) 0.0016(10) -0.0025(10) 0.0080(10)
S1 0.0211(13) 0.0381(15) 0.0333(14) 0.0063(12) 0.0012(11) 0.0081(11)
Cl1 0.0593(19) 0.0391(16) 0.0345(15) -0.0026(13) 0.0122(13) 0.0207(14)
F1 0.038(3) 0.019(3) 0.022(3) 0.005(2) -0.006(2) 0.001(2)
F2 0.028(3) 0.021(3) 0.022(3) 0.009(2) -0.008(2) -0.005(2)
O1 0.029(4) 0.011(3) 0.022(3) 0.009(3) 0.003(3) 0.005(3)
O2 0.019(3) 0.020(3) 0.026(4) 0.008(3) 0.003(3) -0.001(3)
O3 0.024(4) 0.016(3) 0.017(3) 0.004(3) -0.001(3) -0.003(3)
O4 0.024(4) 0.018(3) 0.018(3) 0.007(3) -0.004(3) -0.004(3)
O5 0.030(4) 0.017(3) 0.019(3) 0.004(3) -0.006(3) 0.002(3)
O6 0.026(3) 0.015(3) 0.019(3) 0.003(3) -0.004(3) 0.005(3)
N1 0.018(4) 0.015(4) 0.017(4) -0.002(3) 0.000(3) -0.003(3)
N2 0.019(4) 0.014(4) 0.018(4) 0.004(3) -0.006(3) 0.001(3)
N3 0.022(4) 0.011(4) 0.014(4) -0.002(3) 0.000(3) -0.001(3)
N4 0.025(4) 0.014(4) 0.013(4) 0.000(3) 0.002(3) 0.002(3)
N5 0.027(5) 0.014(4) 0.021(4) 0.005(3) -0.006(3) 0.001(3)
N6 0.016(4) 0.012(4) 0.020(4) 0.005(3) -0.007(3) 0.002(3)
N7 0.028(5) 0.020(4) 0.020(4) 0.000(3) 0.009(3) 0.001(4)
N8 0.028(5) 0.025(4) 0.020(4) 0.001(4) 0.005(3) -0.002(4)
C1 0.017(5) 0.019(4) 0.017(4) -0.002(4) -0.006(4) -0.002(4)
C2 0.018(4) 0.016(3) 0.017(3) -0.006(3) -0.004(3) -0.005(3)
C3 0.021(5) 0.017(5) 0.018(4) -0.002(4) 0.005(4) 0.002(4)
C4 0.016(5) 0.012(4) 0.016(4) -0.001(4) -0.006(4) -0.006(4)
C5 0.017(5) 0.010(4) 0.016(4) -0.001(4) 0.001(4) 0.000(3)
C6 0.019(5) 0.010(4) 0.022(5) 0.000(4) -0.001(4) -0.002(4)
C7 0.014(5) 0.021(5) 0.029(5) 0.001(4) -0.002(4) 0.002(4)
C8 0.039(6) 0.020(5) 0.042(6) 0.003(5) -0.001(5) -0.017(5)
C9 0.044(7) 0.027(6) 0.054(8) 0.003(6) -0.012(6) -0.014(5)
C10 0.034(7) 0.024(6) 0.068(8) 0.021(6) 0.002(6) -0.004(5)
C11 0.025(6) 0.030(6) 0.050(7) 0.020(5) 0.017(5) 0.006(5)
C12 0.027(6) 0.022(5) 0.034(6) 0.010(4) 0.010(4) 0.006(4)
C13 0.021(5) 0.020(5) 0.021(5) -0.002(4) -0.001(4) 0.000(4)
C14 0.020(5) 0.034(6) 0.027(5) -0.006(5) 0.000(4) 0.001(4)
C15 0.017(5) 0.054(7) 0.038(6) 0.001(6) -0.002(5) -0.005(5)
C16 0.016(5) 0.045(7) 0.047(7) 0.005(6) -0.008(5) -0.004(5)
C17 0.036(7) 0.037(6) 0.028(6) -0.001(5) -0.013(5) -0.004(5)
C18 0.023(5) 0.032(6) 0.029(6) -0.001(5) 0.000(4) -0.010(5)
C19 0.037(6) 0.020(5) 0.017(5) 0.000(4) 0.002(4) -0.005(4)
C20 0.049(7) 0.022(5) 0.027(5) -0.001(4) 0.001(5) -0.004(5)
C21 0.074(9) 0.027(6) 0.030(6) -0.012(5) 0.012(6) 0.005(6)
C22 0.061(8) 0.032(6) 0.020(5) 0.003(5) -0.007(5) -0.009(6)
C23 0.051(7) 0.030(6) 0.022(5) 0.003(5) -0.016(5) -0.014(5)
C24 0.040(6) 0.028(5) 0.017(5) -0.008(4) -0.006(4) -0.007(5)
C25 0.033(6) 0.020(5) 0.015(5) 0.001(4) 0.006(4) -0.004(4)
C26 0.042(6) 0.020(5) 0.025(5) 0.000(4) 0.000(5) -0.013(5)
C27 0.062(8) 0.023(6) 0.029(6) -0.001(5) -0.003(5) -0.021(5)
C28 0.081(10) 0.018(5) 0.034(6) -0.004(5) 0.023(6) -0.010(6)
C29 0.049(7) 0.012(5) 0.045(7) 0.005(5) 0.020(6) 0.004(5)
C30 0.034(6) 0.014(5) 0.033(6) 0.003(4) 0.004(4) -0.002(4)
C31 0.095(4) 0.041(3) 0.046(3) 0.003(3) -0.039(3) 0.005(3)
C32 0.095(4) 0.041(3) 0.046(3) 0.003(3) -0.039(3) 0.005(3)
C33 0.095(4) 0.041(3) 0.046(3) 0.003(3) -0.039(3) 0.005(3)
C34 0.095(4) 0.041(3) 0.046(3) 0.003(3) -0.039(3) 0.005(3)
C35 0.095(4) 0.041(3) 0.046(3) 0.003(3) -0.039(3) 0.005(3)
C36 0.095(4) 0.041(3) 0.046(3) 0.003(3) -0.039(3) 0.005(3)
C37 0.028(6) 0.023(5) 0.022(5) 0.000(4) 0.000(4) 0.012(4)
C38 0.037(6) 0.042(6) 0.031(6) -0.007(5) 0.003(5) 0.005(5)
C39 0.042(7) 0.040(7) 0.033(6) -0.011(5) -0.003(5) 0.011(5)
C40 0.049(7) 0.024(5) 0.030(6) -0.004(5) 0.005(5) 0.003(5)
C41 0.076(10) 0.032(7) 0.059(8) -0.009(6) 0.033(7) -0.017(6)
C42 0.067(9) 0.028(6) 0.043(7) -0.013(5) 0.032(6) -0.014(6)
C43 0.036(6) 0.020(5) 0.028(5) 0.000(4) 0.003(4) 0.001(5)
C44 0.016(5) 0.033(6) 0.031(6) 0.003(5) 0.003(4) -0.002(4)
C45 0.026(6) 0.029(5) 0.033(6) -0.001(5) 0.000(4) -0.009(5)
C46 0.026(6) 0.029(5) 0.033(6) 0.000(5) -0.005(4) -0.004(5)
C47 0.038(7) 0.038(6) 0.031(6) -0.009(5) -0.003(5) -0.013(5)
C48 0.038(6) 0.028(6) 0.031(6) -0.010(5) -0.001(5) -0.006(5)
B1 0.030(6) 0.016(5) 0.016(5) 0.003(4) -0.001(4) 0.005(5)
B2 0.021(6) 0.014(5) 0.016(5) 0.000(4) -0.002(4) -0.003(4)
C1S 0.033(6) 0.029(6) 0.023(6) -0.003(4) -0.002(4) -0.004(4)
Cl2 0.071(3) 0.055(3) 0.035(2) 0.008(2) 0.018(2) 0.020(2)
Cl3 0.071(3) 0.055(3) 0.035(2) 0.008(2) 0.018(2) 0.020(2)
Cl4 0.031(3) 0.131(6) 0.103(5) -0.082(5) 0.012(3) -0.019(3)
Cl5A 0.031(3) 0.131(6) 0.103(5) -0.082(5) 0.012(3) -0.019(3)
Cl5B 0.031(3) 0.131(6) 0.103(5) -0.082(5) 0.012(3) -0.019(3)
C2S 0.073(10) 0.080(10) 0.074(10) -0.001(5) -0.001(5) 0.004(5)
O1W 0.115(9) 0.104(9) 0.101(9) -0.002(5) 0.007(5) 0.007(5)

loop_
_atom_type_symbol
_atom_type_description
_atom_type_scat_dispersion_real
_atom_type_scat_dispersion_imag
_atom_type_scat_source
C C 0.0033 0.0016 'International Tables Vol C Tables 4.2.6.8 and 6.1.1.4'
H H 0.0000 0.0000 'International Tables Vol C Tables 4.2.6.8 and 6.1.1.4'
B B 0.0013 0.0007 'International Tables Vol C Tables 4.2.6.8 and 6.1.1.4'
N N 0.0061 0.0033 'International Tables Vol C Tables 4.2.6.8 and 6.1.1.4'
O O 0.0106 0.0060 'International Tables Vol C Tables 4.2.6.8 and 6.1.1.4'
F F 0.0171 0.0103 'International Tables Vol C Tables 4.2.6.8 and 6.1.1.4'
P P 0.1023 0.0942 'International Tables Vol C Tables 4.2.6.8 and 6.1.1.4'
S S 0.1246 0.1234 'International Tables Vol C Tables 4.2.6.8 and 6.1.1.4'
Cl Cl 0.1484 0.1585 'International Tables Vol C Tables 4.2.6.8 and 6.1.1.4'
Fe Fe 0.3463 0.8444 'International Tables Vol C Tables 4.2.6.8 and 6.1.1.4'
Pd Pd -0.9988 1.0072 'International Tables Vol C Tables 4.2.6.8 and 6.1.1.4'

loop_
_geom_angle_atom_site_label_1
_geom_angle_atom_site_label_2
_geom_angle_atom_site_label_3
_geom_angle
N7 Pd1 N8 80.5(3)
N7 Pd1 S1 91.1(2)
N8 Pd1 S1 167.8(2)
N7 Pd1 Cl1 173.8(2)
N8 Pd1 Cl1 93.3(2)
S1 Pd1 Cl1 94.95(11)
N1 Fe1 N5 88.1(3)
N1 Fe1 N6 154.4(3)
N5 Fe1 N6 78.4(3)
N1 Fe1 N2 77.9(3)
N5 Fe1 N2 112.3(3)
N6 Fe1 N2 87.2(3)
N1 Fe1 N3 87.2(3)
N5 Fe1 N3 88.0(3)
N6 Fe1 N3 113.6(3)
N2 Fe1 N3 154.0(3)
N1 Fe1 N4 112.6(3)
N5 Fe1 N4 154.1(3)
N6 Fe1 N4 87.2(3)
N2 Fe1 N4 88.1(3)
N3 Fe1 N4 78.1(3)
C31 P1 C37 110.9(4)
C31 P1 C1 106.7(4)
C37 P1 C1 109.0(4)
C31 P1 S1 107.0(4)
C37 P1 S1 112.0(2)
C1 P1 S1 111.0(3)
P1 S1 Pd1 97.14(13)
N1 O1 B1 111.8(6)
N2 O2 B2 112.0(6)
N3 O3 B1 110.9(6)
N4 O4 B2 112.3(6)
N5 O5 B1 111.8(6)
N6 O6 B2 111.0(6)
C1 N1 O1 115.8(7)
C1 N1 Fe1 121.5(6)
O1 N1 Fe1 121.7(5)
C2 N2 O2 116.3(7)
C2 N2 Fe1 121.0(6)
O2 N2 Fe1 120.3(5)
C3 N3 O3 117.2(7)
C3 N3 Fe1 119.2(6)
O3 N3 Fe1 121.5(5)
C4 N4 O4 117.9(7)
C4 N4 Fe1 119.0(6)
O4 N4 Fe1 121.2(5)
C5 N5 O5 117.3(7)
C5 N5 Fe1 119.5(6)
O5 N5 Fe1 120.9(5)
C6 N6 O6 117.1(7)
C6 N6 Fe1 118.6(6)
O6 N6 Fe1 122.5(5)
C2 N7 C43 123.7(8)
C2 N7 Pd1 125.2(6)
C43 N7 Pd1 106.4(5)
C44 N8 C48 118.5(9)
C44 N8 Pd1 112.5(6)
C48 N8 Pd1 129.0(7)
N1 C1 C2 111.2(8)
N1 C1 P1 120.8(7)
C2 C1 P1 127.8(7)
N7 C2 N2 131.2(8)
N7 C2 C1 120.7(8)
N2 C2 C1 108.0(7)
N3 C3 C4 111.0(7)
N3 C3 C7 125.7(7)
C4 C3 C7 123.2(7)
N4 C4 C3 111.4(7)
N4 C4 C13 124.6(7)
C3 C4 C13 123.8(7)
N5 C5 C6 111.1(7)
N5 C5 C19 124.0(7)
C6 C5 C19 124.6(7)
N6 C6 C5 111.0(7)
N6 C6 C25 123.6(7)
C5 C6 C25 125.2(7)
C8 C7 C12 120.0
C8 C7 C3 118.8(5)
C12 C7 C3 121.2(5)
C9 C8 C7 120.0
C9 C8 H8A 120.0
C7 C8 H8A 120.0
C8 C9 C10 120.0
C8 C9 H9A 120.0
C10 C9 H9A 120.0
C11 C10 C9 120.0
C11 C10 H10A 120.0
C9 C10 H10A 120.0
C12 C11 C10 120.0
C12 C11 H11A 120.0
C10 C11 H11A 120.0
C11 C12 C7 120.0
C11 C12 H12A 120.0
C7 C12 H12A 120.0
C14 C13 C18 120.0
C14 C13 C4 118.5(5)
C18 C13 C4 121.4(5)
C13 C14 C15 120.0
C13 C14 H14A 120.0
C15 C14 H14A 120.0
C16 C15 C14 120.0
C16 C15 H15A 120.0
C14 C15 H15A 120.0
C17 C16 C15 120.0
C17 C16 H16A 120.0
C15 C16 H16A 120.0
C16 C17 C18 120.0
C16 C17 H17A 120.0
C18 C17 H17A 120.0
C17 C18 C13 120.0
C17 C18 H18A 120.0
C13 C18 H18A 120.0
C20 C19 C24 120.0
C20 C19 C5 117.9(5)
C24 C19 C5 121.9(5)
C19 C20 C21 120.0
C19 C20 H20A 120.0
C21 C20 H20A 120.0
C22 C21 C20 120.0
C22 C21 H21A 120.0
C20 C21 H21A 120.0
C21 C22 C23 120.0
C21 C22 H22A 120.0
C23 C22 H22A 120.0
C22 C23 C24 120.0
C22 C23 H23A 120.0
C24 C23 H23A 120.0
C23 C24 C19 120.0
C23 C24 H24A 120.0
C19 C24 H24A 120.0
C26 C25 C30 120.0
C26 C25 C6 118.9(5)
C30 C25 C6 121.1(5)
C27 C26 C25 120.0
C27 C26 H26A 120.0
C25 C26 H26A 120.0
C28 C27 C26 120.0
C28 C27 H27A 120.0
C26 C27 H27A 120.0
C27 C28 C29 120.0
C27 C28 H28A 120.0
C29 C28 H28A 120.0
C28 C29 C30 120.0
C28 C29 H29A 120.0
C30 C29 H29A 120.0
C29 C30 C25 120.0
C29 C30 H30A 120.0
C25 C30 H30A 120.0
C32 C31 C36 120.0
C32 C31 P1 121.8(4)
C36 C31 P1 118.2(4)
C33 C32 C31 120.0
C33 C32 H32A 120.0
C31 C32 H32A 120.0
C32 C33 C34 120.0
C32 C33 H33A 120.0
C34 C33 H33A 120.0
C35 C34 C33 120.0
C35 C34 H34A 120.0
C33 C34 H34A 120.0
C34 C35 C36 120.0
C34 C35 H35A 120.0
C36 C35 H35A 120.0
C35 C36 C31 120.0
C35 C36 H36A 120.0
C31 C36 H36A 120.0
C38 C37 C42 120.0
C38 C37 P1 117.8(4)
C42 C37 P1 122.2(4)
C39 C38 C37 120.0
C39 C38 H38A 120.0
C37 C38 H38A 120.0
C40 C39 C38 120.0
C40 C39 H39A 120.0
C38 C39 H39A 120.0
C41 C40 C39 120.0
C41 C40 H40A 120.0
C39 C40 H40A 120.0
C40 C41 C42 120.0
C40 C41 H41A 120.0
C42 C41 H41A 120.0
C41 C42 C37 120.0
C41 C42 H42A 120.0
C37 C42 H42A 120.0
N7 C43 C44 108.2(8)
N7 C43 H43A 110.1
C44 C43 H43A 110.1
N7 C43 H43B 110.1
C44 C43 H43B 110.1
H43A C43 H43B 108.4
N8 C44 C45 121.4(9)
N8 C44 C43 113.9(8)
C45 C44 C43 124.6(9)
C46 C45 C44 120.3(10)
C46 C45 H45A 119.8
C44 C45 H45A 119.8
C45 C46 C47 118.1(10)
C45 C46 H46A 121.0
C47 C46 H46A 121.0
C48 C47 C46 119.8(10)
C48 C47 H47A 120.1
C46 C47 H47A 120.1
N8 C48 C47 121.8(10)
N8 C48 H48A 119.1
C47 C48 H48A 119.1
F1 B1 O3 109.4(8)
F1 B1 O1 107.6(8)
O3 B1 O1 110.4(8)
F1 B1 O5 106.8(8)
O3 B1 O5 112.3(8)
O1 B1 O5 110.2(8)
F2 B2 O2 108.2(7)
F2 B2 O4 108.0(7)
O2 B2 O4 112.5(7)
F2 B2 O6 107.2(7)
O2 B2 O6 110.2(7)
O4 B2 O6 110.5(7)
Cl2 C1S Cl3 111.3(10)
Cl2 C1S H1SA 109.4
Cl3 C1S H1SA 109.4
Cl2 C1S H1SB 109.4
Cl3 C1S H1SB 109.4
H1SA C1S H1SB 108.0
C2S Cl4 Cl5A 47.4(6)
C2S Cl5A Cl5B 58.7(5)
C2S Cl5A Cl4 47.4(6)
Cl5B Cl5A Cl4 92.5(9)
C2S Cl5B Cl5A 58.3(5)
C2S Cl5B H2SB 33.1
Cl5A Cl5B H2SB 90.3
Cl5A C2S Cl4 85.2(12)
Cl5A C2S Cl5B 63.0(8)
Cl4 C2S Cl5B 121.3(15)
Cl5A C2S H2SA 115.3
Cl4 C2S H2SA 114.6
Cl5B C2S H2SA 123.2
Cl5A C2S H2SB 114.1
Cl4 C2S H2SB 114.0
Cl5B C2S H2SB 53.0
H2SA C2S H2SB 111.4
H1W O1W H2W 124.3

loop_
_geom_bond_atom_site_label_1
_geom_bond_atom_site_label_2
_geom_bond_distance
Pd1 N7 1.977(7)
Pd1 N8 2.033(8)
Pd1 S1 2.293(3)
Pd1 Cl1 2.305(3)
Fe1 N1 1.876(7)
Fe1 N5 1.897(8)
Fe1 N6 1.903(7)
Fe1 N2 1.917(7)
Fe1 N3 1.921(7)
Fe1 N4 1.918(7)
P1 C31 1.797(6)
P1 C37 1.811(5)
P1 C1 1.821(9)
P1 S1 1.994(4)
F1 B1 1.363(11)
F2 B2 1.363(11)
O1 N1 1.366(9)
O1 B1 1.500(12)
O2 N2 1.405(9)
O2 B2 1.468(12)
O3 N3 1.380(9)
O3 B1 1.467(13)
O4 N4 1.369(9)
O4 B2 1.486(11)
O5 N5 1.378(9)
O5 B1 1.488(12)
O6 N6 1.372(9)
O6 B2 1.496(11)
N1 C1 1.307(11)
N2 C2 1.326(11)
N3 C3 1.302(11)
N4 C4 1.304(11)
N5 C5 1.304(11)
N6 C6 1.322(11)
N7 C2 1.330(11)
N7 C43 1.473(12)
N8 C44 1.347(12)
N8 C48 1.356(12)
C1 C2 1.497(12)
C3 C4 1.462(12)
C3 C7 1.481(10)
C4 C13 1.483(9)
C5 C6 1.442(12)
C5 C19 1.489(9)
C6 C25 1.469(9)
C7 C8 1.3900
C7 C12 1.3900
C8 C9 1.3900
C8 H8A 0.9500
C9 C10 1.3900
C9 H9A 0.9500
C10 C11 1.3900
C10 H10A 0.9500
C11 C12 1.3900
C11 H11A 0.9500
C12 H12A 0.9500
C13 C14 1.3900
C13 C18 1.3900
C14 C15 1.3900
C14 H14A 0.9500
C15 C16 1.3900
C15 H15A 0.9500
C16 C17 1.3900
C16 H16A 0.9500
C17 C18 1.3900
C17 H17A 0.9500
C18 H18A 0.9500
C19 C20 1.3900
C19 C24 1.3900
C20 C21 1.3900
C20 H20A 0.9500
C21 C22 1.3900
C21 H21A 0.9500
C22 C23 1.3900
C22 H22A 0.9500
C23 C24 1.3900
C23 H23A 0.9500
C24 H24A 0.9500
C25 C26 1.3900
C25 C30 1.3900
C26 C27 1.3900
C26 H26A 0.9500
C27 C28 1.3900
C27 H27A 0.9500
C28 C29 1.3900
C28 H28A 0.9500
C29 C30 1.3900
C29 H29A 0.9500
C30 H30A 0.9500
C31 C32 1.3900
C31 C36 1.3900
C32 C33 1.3900
C32 H32A 0.9500
C33 C34 1.3900
C33 H33A 0.9500
C34 C35 1.3900
C34 H34A 0.9500
C35 C36 1.3900
C35 H35A 0.9500
C36 H36A 0.9500
C37 C38 1.3900
C37 C42 1.3900
C38 C39 1.3900
C38 H38A 0.9500
C39 C40 1.3900
C39 H39A 0.9500
C40 C41 1.3900
C40 H40A 0.9500
C41 C42 1.3900
C41 H41A 0.9500
C42 H42A 0.9500
C43 C44 1.497(13)
C43 H43A 0.9900
C43 H43B 0.9900
C44 C45 1.370(14)
C45 C46 1.363(14)
C45 H45A 0.9500
C46 C47 1.394(14)
C46 H46A 0.9500
C47 C48 1.352(15)
C47 H47A 0.9500
C48 H48A 0.9500
C1S Cl2 1.739(11)
C1S Cl3 1.755(11)
C1S H1SA 0.9900
C1S H1SB 0.9900
Cl4 C2S 1.748(12)
Cl4 Cl5A 2.36(2)
Cl5A C2S 1.746(13)
Cl5A Cl5B 1.829(19)
Cl5B C2S 1.753(12)
Cl5B H2SB 1.4040
C2S H2SA 0.9600
C2S H2SB 0.9600
O1W H1W 0.6667
O1W H2W 0.6679

loop_
_geom_torsion_atom_site_label_1
_geom_torsion_atom_site_label_2
_geom_torsion_atom_site_label_3
_geom_torsion_atom_site_label_4
_geom_torsion
C31 P1 S1 Pd1 -161.1(3)
C37 P1 S1 Pd1 77.2(3)
C1 P1 S1 Pd1 -45.0(3)
N7 Pd1 S1 P1 63.4(3)
N8 Pd1 S1 P1 109.5(11)
Cl1 Pd1 S1 P1 -118.13(14)
B1 O1 N1 C1 151.5(8)
B1 O1 N1 Fe1 -17.3(9)
N5 Fe1 N1 C1 -113.8(7)
N6 Fe1 N1 C1 -56.2(11)
N2 Fe1 N1 C1 -0.5(7)
N3 Fe1 N1 C1 158.1(7)
N4 Fe1 N1 C1 82.2(7)
N5 Fe1 N1 O1 54.3(6)
N6 Fe1 N1 O1 111.9(8)
N2 Fe1 N1 O1 167.6(6)
N3 Fe1 N1 O1 -33.8(6)
N4 Fe1 N1 O1 -109.7(6)
B2 O2 N2 C2 145.7(8)
B2 O2 N2 Fe1 -16.7(9)
N1 Fe1 N2 C2 4.8(7)
N5 Fe1 N2 C2 87.6(7)
N6 Fe1 N2 C2 163.9(7)
N3 Fe1 N2 C2 -51.4(11)
N4 Fe1 N2 C2 -108.8(7)
N1 Fe1 N2 O2 166.4(6)
N5 Fe1 N2 O2 -110.7(6)
N6 Fe1 N2 O2 -34.5(6)
N3 Fe1 N2 O2 110.2(8)
N4 Fe1 N2 O2 52.8(6)
B1 O3 N3 C3 146.5(8)
B1 O3 N3 Fe1 -16.5(8)
N1 Fe1 N3 C3 -108.6(7)
N5 Fe1 N3 C3 163.2(7)
N6 Fe1 N3 C3 86.8(7)
N2 Fe1 N3 C3 -54.1(10)
N4 Fe1 N3 C3 5.2(6)
N1 Fe1 N3 O3 54.1(6)
N5 Fe1 N3 O3 -34.1(6)
N6 Fe1 N3 O3 -110.5(6)
N2 Fe1 N3 O3 108.6(8)
N4 Fe1 N3 O3 167.9(6)
B2 O4 N4 C4 149.2(8)
B2 O4 N4 Fe1 -15.5(9)
N1 Fe1 N4 C4 84.9(7)
N5 Fe1 N4 C4 -55.9(10)
N6 Fe1 N4 C4 -111.8(7)
N2 Fe1 N4 C4 160.9(7)
N3 Fe1 N4 C4 3.1(6)
N1 Fe1 N4 O4 -110.6(6)
N5 Fe1 N4 O4 108.5(8)
N6 Fe1 N4 O4 52.7(6)
N2 Fe1 N4 O4 -34.6(6)
N3 Fe1 N4 O4 167.5(6)
B1 O5 N5 C5 145.5(8)
B1 O5 N5 Fe1 -17.0(9)
N1 Fe1 N5 C5 163.4(7)
N6 Fe1 N5 C5 5.2(7)
N2 Fe1 N5 C5 87.3(7)
N3 Fe1 N5 C5 -109.4(7)
N4 Fe1 N5 C5 -52.3(11)
N1 Fe1 N5 O5 -34.5(6)
N6 Fe1 N5 O5 167.4(7)
N2 Fe1 N5 O5 -110.5(6)
N3 Fe1 N5 O5 52.8(6)
N4 Fe1 N5 O5 109.9(8)
B2 O6 N6 C6 148.6(8)
B2 O6 N6 Fe1 -15.9(9)
N1 Fe1 N6 C6 -56.7(11)
N5 Fe1 N6 C6 2.8(7)
N2 Fe1 N6 C6 -110.6(7)
N3 Fe1 N6 C6 85.4(7)
N4 Fe1 N6 C6 161.2(7)
N1 Fe1 N6 O6 107.5(8)
N5 Fe1 N6 O6 167.1(7)
N2 Fe1 N6 O6 53.6(6)
N3 Fe1 N6 O6 -110.3(6)
N4 Fe1 N6 O6 -34.6(6)
N8 Pd1 N7 C2 119.8(8)
S1 Pd1 N7 C2 -69.1(8)
Cl1 Pd1 N7 C2 125(2)
N8 Pd1 N7 C43 -36.4(6)
S1 Pd1 N7 C43 134.8(6)
Cl1 Pd1 N7 C43 -31(3)
N7 Pd1 N8 C44 21.9(6)
S1 Pd1 N8 C44 -25.0(15)
Cl1 Pd1 N8 C44 -157.5(6)
N7 Pd1 N8 C48 -158.7(9)
S1 Pd1 N8 C48 154.4(9)
Cl1 Pd1 N8 C48 21.9(8)
O1 N1 C1 C2 -171.9(6)
Fe1 N1 C1 C2 -3.1(10)
O1 N1 C1 P1 3.2(10)
Fe1 N1 C1 P1 172.0(4)
C31 P1 C1 N1 -51.0(8)
C37 P1 C1 N1 68.8(8)
S1 P1 C1 N1 -167.3(6)
C31 P1 C1 C2 123.2(8)
C37 P1 C1 C2 -117.0(7)
S1 P1 C1 C2 6.9(8)
C43 N7 C2 N2 0.5(15)
Pd1 N7 C2 N2 -151.7(8)
C43 N7 C2 C1 -175.8(8)
Pd1 N7 C2 C1 31.9(11)
O2 N2 C2 N7 13.7(13)
Fe1 N2 C2 N7 176.0(8)
O2 N2 C2 C1 -169.6(6)
Fe1 N2 C2 C1 -7.3(9)
N1 C1 C2 N7 -176.7(8)
P1 C1 C2 N7 8.7(12)
N1 C1 C2 N2 6.2(10)
P1 C1 C2 N2 -168.4(6)
O3 N3 C3 C4 -174.6(7)
Fe1 N3 C3 C4 -11.2(10)
O3 N3 C3 C7 1.7(12)
Fe1 N3 C3 C7 165.1(6)
O4 N4 C4 C3 -174.4(7)
Fe1 N4 C4 C3 -9.4(10)
O4 N4 C4 C13 -0.3(12)
Fe1 N4 C4 C13 164.7(6)
N3 C3 C4 N4 12.8(10)
C7 C3 C4 N4 -163.6(7)
N3 C3 C4 C13 -161.4(7)
C7 C3 C4 C13 22.2(12)
O5 N5 C5 C6 -174.0(7)
Fe1 N5 C5 C6 -11.2(10)
O5 N5 C5 C19 0.3(12)
Fe1 N5 C5 C19 163.1(6)
O6 N6 C6 C5 -174.2(7)
Fe1 N6 C6 C5 -9.1(10)
O6 N6 C6 C25 1.5(12)
Fe1 N6 C6 C25 166.6(6)
N5 C5 C6 N6 12.5(11)
C19 C5 C6 N6 -161.7(7)
N5 C5 C6 C25 -163.1(8)
C19 C5 C6 C25 22.7(13)
N3 C3 C7 C8 -136.8(7)
C4 C3 C7 C8 39.1(10)
N3 C3 C7 C12 44.3(10)
C4 C3 C7 C12 -139.8(7)
C12 C7 C8 C9 0.0
C3 C7 C8 C9 -178.9(6)
C7 C8 C9 C10 0.0
C8 C9 C10 C11 0.0
C9 C10 C11 C12 0.0
C10 C11 C12 C7 0.0
C8 C7 C12 C11 0.0
C3 C7 C12 C11 178.9(7)
N4 C4 C13 C14 -126.6(8)
C3 C4 C13 C14 46.9(10)
N4 C4 C13 C18 51.0(10)
C3 C4 C13 C18 -135.6(7)
C18 C13 C14 C15 0.0
C4 C13 C14 C15 177.6(6)
C13 C14 C15 C16 0.0
C14 C15 C16 C17 0.0
C15 C16 C17 C18 0.0
C16 C17 C18 C13 0.0
C14 C13 C18 C17 0.0
C4 C13 C18 C17 -177.5(7)
N5 C5 C19 C20 -135.7(8)
C6 C5 C19 C20 37.8(10)
N5 C5 C19 C24 39.2(11)
C6 C5 C19 C24 -147.3(7)
C24 C19 C20 C21 0.0
C5 C19 C20 C21 174.9(6)
C19 C20 C21 C22 0.0
C20 C21 C22 C23 0.0
C21 C22 C23 C24 0.0
C22 C23 C24 C19 0.0
C20 C19 C24 C23 0.0
C5 C19 C24 C23 -174.7(7)
N6 C6 C25 C26 -132.7(7)
C5 C6 C25 C26 42.3(10)
N6 C6 C25 C30 47.3(10)
C5 C6 C25 C30 -137.6(7)
C30 C25 C26 C27 0.0
C6 C25 C26 C27 -179.9(7)
C25 C26 C27 C28 0.0
C26 C27 C28 C29 0.0
C27 C28 C29 C30 0.0
C28 C29 C30 C25 0.0
C26 C25 C30 C29 0.0
C6 C25 C30 C29 179.9(7)
C37 P1 C31 C32 16.8(7)
C1 P1 C31 C32 135.4(6)
S1 P1 C31 C32 -105.7(6)
C37 P1 C31 C36 -162.9(5)
C1 P1 C31 C36 -44.3(7)
S1 P1 C31 C36 74.7(6)
C36 C31 C32 C33 0.0
P1 C31 C32 C33 -179.7(8)
C31 C32 C33 C34 0.0
C32 C33 C34 C35 0.0
C33 C34 C35 C36 0.0
C34 C35 C36 C31 0.0
C32 C31 C36 C35 0.0
P1 C31 C36 C35 179.7(8)
C31 P1 C37 C38 -125.4(5)
C1 P1 C37 C38 117.4(5)
S1 P1 C37 C38 -5.9(5)
C31 P1 C37 C42 54.8(6)
C1 P1 C37 C42 -62.3(5)
S1 P1 C37 C42 174.4(4)
C42 C37 C38 C39 0.0
P1 C37 C38 C39 -179.8(5)
C37 C38 C39 C40 0.0
C38 C39 C40 C41 0.0
C39 C40 C41 C42 0.0
C40 C41 C42 C37 0.0
C38 C37 C42 C41 0.0
P1 C37 C42 C41 179.8(5)
C2 N7 C43 C44 -111.7(10)
Pd1 N7 C43 C44 44.8(9)
C48 N8 C44 C45 -2.6(14)
Pd1 N8 C44 C45 176.8(7)
C48 N8 C44 C43 179.1(8)
Pd1 N8 C44 C43 -1.4(10)
N7 C43 C44 N8 -28.6(11)
N7 C43 C44 C45 153.1(9)
N8 C44 C45 C46 1.3(15)
C43 C44 C45 C46 179.4(9)
C44 C45 C46 C47 0.5(15)
C45 C46 C47 C48 -1.1(16)
C44 N8 C48 C47 2.1(15)
Pd1 N8 C48 C47 -177.3(8)
C46 C47 C48 N8 -0.3(16)
N3 O3 B1 F1 -170.5(7)
N3 O3 B1 O1 -52.3(9)
N3 O3 B1 O5 71.1(9)
N1 O1 B1 F1 -167.8(7)
N1 O1 B1 O3 72.9(9)
N1 O1 B1 O5 -51.7(9)
N5 O5 B1 F1 -172.6(7)
N5 O5 B1 O3 -52.7(10)
N5 O5 B1 O1 70.8(9)
N2 O2 B2 F2 -170.7(6)
N2 O2 B2 O4 -51.5(9)
N2 O2 B2 O6 72.4(8)
N4 O4 B2 F2 -170.1(7)
N4 O4 B2 O2 70.6(9)
N4 O4 B2 O6 -53.1(9)
N6 O6 B2 F2 -171.7(7)
N6 O6 B2 O2 -54.1(9)
N6 O6 B2 O4 70.9(9)
C2S Cl4 Cl5A Cl5B -41.7(11)
Cl4 Cl5A Cl5B C2S 35.0(9)
Cl5B Cl5A C2S Cl4 128.9(15)
Cl4 Cl5A C2S Cl5B -128.9(15)
Cl5A Cl4 C2S Cl5B 54.3(12)
Cl5A Cl5B C2S Cl4 -65.2(16)
